data_7106369
loop_
_publ_author_name
'Li Fu'
'Feng-Lei Jiang'
'Daniel Fortin'
'Pierre D. Harvey'
'Yi Liu'

_publ_section_title
;
 A reaction-based chromogenic and fluorescent chemodosimeter for fluoride
 anions
;
_journal_name_full Chem.Commun.
_journal_page_first 5503
_journal_paper_doi 10.1039/c1cc10784d
_journal_volume 47
_journal_year 2011
_chemical_formula_sum 'C22 H23 B F2 I2 N2'
_chemical_formula_weight 618.03
_chemical_name_systematic
;
?
;
_space_group_IT_number 15
_symmetry_cell_setting monoclinic
_symmetry_space_group_name_Hall '-C 2yc'
_symmetry_space_group_name_H-M 'C 1 2/c 1'
_atom_sites_solution_hydrogens geom
_atom_sites_solution_primary direct
_atom_sites_solution_secondary difmap
_cell_angle_alpha 90
_cell_angle_beta 108.26(3)
_cell_angle_gamma 90
_cell_formula_units_Z 8
_cell_length_a 20.918(7)
_cell_length_b 10.565(6)
_cell_length_c 21.838(10)
_cell_measurement_reflns_used 20
_cell_measurement_temperature 293(2)
_cell_measurement_theta_max 12.5
_cell_measurement_theta_min 10
_cell_volume 4583(4)
_computing_cell_refinement Difrac
_computing_data_collection Difrac
_computing_data_reduction NRCVAX
_computing_structure_refinement 'SHELXL-97 (Sheldrick, 1997)'
_computing_structure_solution 'SHELXS-97 (Sheldrick, 1997)'
_diffrn_ambient_temperature 293(2)
_diffrn_measured_fraction_theta_full 0.993
_diffrn_measured_fraction_theta_max 0.99
_diffrn_measurement_device_type CAD4
_diffrn_measurement_method Omega
_diffrn_radiation_monochromator graphite
_diffrn_radiation_type MoK\a
_diffrn_radiation_wavelength 0.71073
_diffrn_reflns_av_R_equivalents 0
_diffrn_reflns_av_unetI/netI 0.0866
_diffrn_reflns_limit_h_max 24
_diffrn_reflns_limit_h_min -25
_diffrn_reflns_limit_k_max 12
_diffrn_reflns_limit_k_min 0
_diffrn_reflns_limit_l_max 26
_diffrn_reflns_limit_l_min 0
_diffrn_reflns_number 4272
_diffrn_reflns_theta_full 25.5
_diffrn_reflns_theta_max 25.6
_diffrn_reflns_theta_min 1.96
_diffrn_standards_decay_% 12
_diffrn_standards_interval_count 100
_diffrn_standards_number 1
_exptl_absorpt_coefficient_mu 2.771
_exptl_absorpt_correction_T_max 0.4902
_exptl_absorpt_correction_T_min 0.3379
_exptl_absorpt_correction_type psi-scan
_exptl_absorpt_process_details Empirical
_exptl_crystal_colour Red
_exptl_crystal_density_diffrn 1.791
_exptl_crystal_density_method 'not measured'
_exptl_crystal_description Prism
_exptl_crystal_F_000 2384
_exptl_crystal_size_max 0.5
_exptl_crystal_size_mid 0.4
_exptl_crystal_size_min 0.3
_refine_diff_density_max 0.718
_refine_diff_density_min -0.647
_refine_diff_density_rms 0.115
_refine_ls_extinction_method none
_refine_ls_goodness_of_fit_ref 0.934
_refine_ls_hydrogen_treatment none
_refine_ls_matrix_type full
_refine_ls_number_parameters 262
_refine_ls_number_reflns 4272
_refine_ls_number_restraints 0
_refine_ls_restrained_S_all 0.934
_refine_ls_R_factor_all 0.1613
_refine_ls_R_factor_gt 0.0622
_refine_ls_shift/su_max 0
_refine_ls_shift/su_mean 0
_refine_ls_structure_factor_coef Fsqd
_refine_ls_weighting_details 'calc w=1/[\s^2^(Fo^2^)+(0.0648P)^2^+0.0000P] where P=(Fo^2^+2Fc^2^)/3'
_refine_ls_weighting_scheme calc
_refine_ls_wR_factor_gt 0.1234
_refine_ls_wR_factor_ref 0.146
_reflns_number_gt 1993
_reflns_number_total 4272
_reflns_threshold_expression >2sigma(I)
_cod_data_source_file c1cc10784d.txt
_cod_data_source_block j20090620
_cod_depositor_comments
;
The following automatic conversions were performed:

'_exptl_absorpt_correction_type' value 'Psi-scan' changed to
'psi-scan' according to the built-in table from CIF Core dictionary
named 'cif_core.dic' version 2.4.1 from 2010-06-29.

Automatic conversion script
Id: cif_fix_values 1646 2011-03-28 12:23:43Z adriana 
;
_cod_original_sg_symbol_H-M C2/c
_cod_database_code 7106369

loop_
_symmetry_equiv_pos_as_xyz
'x, y, z'
'-x, y, -z+1/2'
'x+1/2, y+1/2, z'
'-x+1/2, y+1/2, -z+1/2'
'-x, -y, -z'
'x, -y, z-1/2'
'-x+1/2, -y+1/2, -z'
'x+1/2, -y+1/2, z-1/2'

loop_
_atom_site_label
_atom_site_type_symbol
_atom_site_fract_x
_atom_site_fract_y
_atom_site_fract_z
_atom_site_U_iso_or_equiv
_atom_site_adp_type
_atom_site_occupancy
_atom_site_symmetry_multiplicity
_atom_site_calc_flag
_atom_site_refinement_flags
_atom_site_disorder_assembly
_atom_site_disorder_group
C1 C 0.9397(4) 0.7671(8) 0.4362(5) 0.053(2) Uani 1 1 d . . .
C2 C 0.9358(4) 0.7465(8) 0.3721(4) 0.054(2) Uani 1 1 d . . .
C3 C 0.9062(4) 0.8488(8) 0.3335(4) 0.053(2) Uani 1 1 d . . .
C4 C 0.8924(3) 0.9371(7) 0.3775(4) 0.0368(18) Uani 1 1 d . . .
C5 C 0.8658(4) 1.1659(9) 0.5226(4) 0.051(2) Uani 1 1 d . . .
C6 C 0.8419(4) 1.2749(9) 0.4875(4) 0.052(2) Uani 1 1 d . . .
C7 C 0.8377(4) 1.2552(8) 0.4239(4) 0.046(2) Uani 1 1 d . . .
C8 C 0.8598(4) 1.1294(9) 0.4214(4) 0.048(2) Uani 1 1 d . . .
C9 C 0.8651(4) 1.0584(8) 0.3684(4) 0.047(2) Uani 1 1 d . . .
C10 C 0.9675(5) 0.6824(9) 0.4940(4) 0.073(3) Uani 1 1 d . . .
H3A H 0.9853 0.6067 0.4812 0.109 Uiso 1 1 calc R . .
H3B H 0.9323 0.6608 0.5116 0.109 Uiso 1 1 calc R . .
H3C H 1.0028 0.726 0.5261 0.109 Uiso 1 1 calc R . .
C11 C 0.8938(5) 0.8591(9) 0.2636(4) 0.070(3) Uani 1 1 d . . .
H5A H 0.9091 0.7836 0.2481 0.104 Uiso 1 1 calc R . .
H5B H 0.9177 0.9309 0.2548 0.104 Uiso 1 1 calc R . .
H5C H 0.8464 0.8697 0.2422 0.104 Uiso 1 1 calc R . .
C12 C 0.8800(5) 1.1416(10) 0.5933(4) 0.070(3) Uani 1 1 d . . .
H12A H 0.8662 1.2136 0.6129 0.105 Uiso 1 1 calc R . .
H12B H 0.9273 1.1275 0.6131 0.105 Uiso 1 1 calc R . .
H12C H 0.8555 1.0682 0.5992 0.105 Uiso 1 1 calc R . .
C13 C 0.8108(5) 1.3502(9) 0.3712(4) 0.070(3) Uani 1 1 d . . .
H10A H 0.8105 1.3141 0.3308 0.106 Uiso 1 1 calc R . .
H10B H 0.8388 1.4241 0.38 0.106 Uiso 1 1 calc R . .
H10C H 0.7657 1.3732 0.3691 0.106 Uiso 1 1 calc R . .
C14 C 0.8410(4) 1.1141(7) 0.3024(3) 0.0392(19) Uani 1 1 d . . .
C15 C 0.7739(4) 1.0967(8) 0.2656(4) 0.050(2) Uani 1 1 d . . .
C16 C 0.7528(5) 1.1450(8) 0.2024(4) 0.052(2) Uani 1 1 d . . .
H21 H 0.7076 1.1375 0.1783 0.063 Uiso 1 1 calc R . .
C17 C 0.7951(5) 1.2021(8) 0.1748(4) 0.053(2) Uani 1 1 d . . .
C18 C 0.8617(4) 1.2180(9) 0.2124(4) 0.059(2) Uani 1 1 d . . .
H18 H 0.8913 1.2592 0.195 0.07 Uiso 1 1 calc R . .
C19 C 0.8856(4) 1.1730(8) 0.2766(4) 0.051(2) Uani 1 1 d . . .
C20 C 0.9582(4) 1.1946(11) 0.3169(4) 0.080(3) Uani 1 1 d . . .
H17A H 0.9807 1.2422 0.2923 0.121 Uiso 1 1 calc R . .
H17B H 0.9803 1.1145 0.3287 0.121 Uiso 1 1 calc R . .
H17C H 0.9596 1.2408 0.3551 0.121 Uiso 1 1 calc R . .
C21 C 0.7714(5) 1.2481(10) 0.1054(4) 0.074(3) Uani 1 1 d . . .
H20A H 0.8081 1.2881 0.0954 0.111 Uiso 1 1 calc R . .
H20B H 0.7354 1.3079 0.0998 0.111 Uiso 1 1 calc R . .
H20C H 0.7556 1.1774 0.077 0.111 Uiso 1 1 calc R . .
C22 C 0.7246(4) 1.0362(9) 0.2931(4) 0.065(3) Uani 1 1 d . . .
H23A H 0.7473 1.0089 0.3364 0.097 Uiso 1 1 calc R . .
H23B H 0.7044 0.9645 0.2672 0.097 Uiso 1 1 calc R . .
H23C H 0.6902 1.0963 0.2934 0.097 Uiso 1 1 calc R . .
B1 B 0.9055(5) 0.9421(11) 0.5003(4) 0.054(3) Uani 1 1 d . . .
F1 F 0.9658(2) 0.9463(5) 0.5494(2) 0.0712(15) Uani 1 1 d . . .
F2 F 0.8591(3) 0.8747(5) 0.5213(2) 0.0732(16) Uani 1 1 d . . .
I1 I 0.97188(4) 0.58344(7) 0.34069(4) 0.0864(3) Uani 1 1 d . . .
I2 I 0.81578(3) 1.43885(7) 0.52680(3) 0.0764(3) Uani 1 1 d . . .
N1 N 0.9129(3) 0.8814(6) 0.4393(3) 0.0433(17) Uani 1 1 d . . .
N2 N 0.8786(3) 1.0810(7) 0.4836(3) 0.0455(17) Uani 1 1 d . . .

loop_
_atom_site_aniso_label
_atom_site_aniso_U_11
_atom_site_aniso_U_22
_atom_site_aniso_U_33
_atom_site_aniso_U_23
_atom_site_aniso_U_13
_atom_site_aniso_U_12
C1 0.033(5) 0.051(6) 0.065(7) 0.004(5) 0.002(4) -0.005(4)
C2 0.038(5) 0.058(6) 0.059(6) 0.009(5) 0.005(5) 0.006(4)
C3 0.039(5) 0.058(6) 0.058(6) -0.004(5) 0.011(5) -0.011(4)
C4 0.027(4) 0.043(5) 0.042(5) 0.002(4) 0.014(4) -0.002(4)
C5 0.044(5) 0.072(7) 0.036(5) -0.003(5) 0.012(4) 0.000(5)
C6 0.037(5) 0.065(6) 0.049(6) -0.012(5) 0.008(4) -0.006(5)
C7 0.035(5) 0.061(6) 0.040(5) 0.007(5) 0.010(4) -0.003(4)
C8 0.037(5) 0.061(6) 0.038(5) -0.004(5) 0.002(4) -0.013(4)
C9 0.027(4) 0.067(6) 0.041(5) -0.006(5) 0.005(4) -0.010(4)
C10 0.060(6) 0.085(7) 0.066(6) 0.017(6) 0.008(5) 0.005(6)
C11 0.085(7) 0.073(7) 0.047(6) -0.003(5) 0.015(5) 0.008(6)
C12 0.073(7) 0.093(8) 0.045(6) 0.005(5) 0.021(5) -0.013(6)
C13 0.066(7) 0.075(7) 0.075(7) 0.004(6) 0.029(6) 0.016(6)
C14 0.043(5) 0.047(5) 0.024(4) 0.007(4) 0.007(4) 0.006(4)
C15 0.042(5) 0.054(6) 0.046(5) 0.002(4) 0.005(4) 0.009(4)
C16 0.056(6) 0.049(5) 0.042(5) -0.002(5) 0.002(5) 0.006(5)
C17 0.069(6) 0.048(5) 0.043(5) -0.003(4) 0.019(5) 0.010(5)
C18 0.050(6) 0.078(7) 0.055(6) 0.016(5) 0.026(5) 0.001(5)
C19 0.041(5) 0.068(6) 0.047(6) 0.011(5) 0.016(4) 0.006(5)
C20 0.052(6) 0.124(10) 0.069(7) 0.028(7) 0.025(5) -0.003(6)
C21 0.089(7) 0.101(8) 0.029(5) 0.012(5) 0.013(5) 0.030(6)
C22 0.047(5) 0.083(7) 0.061(6) 0.017(5) 0.012(5) -0.010(5)
B1 0.046(6) 0.086(8) 0.025(5) 0.016(6) 0.004(5) 0.001(6)
F1 0.059(3) 0.089(4) 0.049(3) 0.011(3) -0.008(3) 0.006(3)
F2 0.074(4) 0.081(4) 0.079(4) 0.012(3) 0.044(3) -0.018(3)
I1 0.0664(5) 0.0770(5) 0.1063(6) -0.0125(4) 0.0132(4) 0.0166(4)
I2 0.0668(5) 0.0854(5) 0.0804(5) -0.0199(4) 0.0279(4) -0.0015(4)
N1 0.035(4) 0.050(4) 0.039(4) 0.013(4) 0.002(3) -0.005(3)
N2 0.030(4) 0.064(5) 0.039(4) 0.011(4) 0.006(3) 0.000(4)

loop_
_atom_type_symbol
_atom_type_description
_atom_type_scat_dispersion_real
_atom_type_scat_dispersion_imag
_atom_type_scat_source
C C 0.0033 0.0016 'International Tables Vol C Tables 4.2.6.8 and 6.1.1.4'
H H 0 0 'International Tables Vol C Tables 4.2.6.8 and 6.1.1.4'
B B 0.0013 0.0007 'International Tables Vol C Tables 4.2.6.8 and 6.1.1.4'
F F 0.0171 0.0103 'International Tables Vol C Tables 4.2.6.8 and 6.1.1.4'
I I -0.4742 1.8119 'International Tables Vol C Tables 4.2.6.8 and 6.1.1.4'
N N 0.0061 0.0033 'International Tables Vol C Tables 4.2.6.8 and 6.1.1.4'

loop_
_geom_angle_atom_site_label_1
_geom_angle_atom_site_label_2
_geom_angle_atom_site_label_3
_geom_angle
_geom_angle_site_symmetry_1
_geom_angle_site_symmetry_3
_geom_angle_publ_flag
N1 C1 C2 107.3(8) . . ?
N1 C1 C10 123.3(9) . . ?
C2 C1 C10 129.4(9) . . ?
C3 C2 C1 111.2(8) . . ?
C3 C2 I1 125.6(7) . . ?
C1 C2 I1 123.1(7) . . ?
C2 C3 C4 104.1(8) . . ?
C2 C3 C11 125.9(9) . . ?
C4 C3 C11 129.9(8) . . ?
C9 C4 N1 120.7(7) . . ?
C9 C4 C3 131.5(8) . . ?
N1 C4 C3 107.8(7) . . ?
N2 C5 C6 108.5(7) . . ?
N2 C5 C12 122.2(8) . . ?
C6 C5 C12 129.1(9) . . ?
C7 C6 C5 109.2(8) . . ?
C7 C6 I2 126.8(7) . . ?
C5 C6 I2 124.0(7) . . ?
C6 C7 C8 105.3(8) . . ?
C6 C7 C13 124.2(9) . . ?
C8 C7 C13 130.4(8) . . ?
N2 C8 C9 122.4(8) . . ?
N2 C8 C7 107.7(7) . . ?
C9 C8 C7 129.9(8) . . ?
C4 C9 C8 120.3(8) . . ?
C4 C9 C14 120.1(7) . . ?
C8 C9 C14 119.6(8) . . ?
C19 C14 C15 120.8(7) . . ?
C19 C14 C9 120.4(7) . . ?
C15 C14 C9 118.7(7) . . ?
C14 C15 C16 117.9(8) . . ?
C14 C15 C22 121.5(7) . . ?
C16 C15 C22 120.4(8) . . ?
C17 C16 C15 123.2(9) . . ?
C16 C17 C18 117.7(8) . . ?
C16 C17 C21 122.0(9) . . ?
C18 C17 C21 120.3(8) . . ?
C17 C18 C19 121.6(8) . . ?
C14 C19 C18 118.7(8) . . ?
C14 C19 C20 120.9(7) . . ?
C18 C19 C20 120.3(8) . . ?
F1 B1 F2 108.9(7) . . ?
F1 B1 N1 111.9(8) . . ?
F2 B1 N1 110.1(8) . . ?
F1 B1 N2 108.9(8) . . ?
F2 B1 N2 108.6(7) . . ?
N1 B1 N2 108.4(7) . . ?
C1 N1 C4 109.4(7) . . ?
C1 N1 B1 125.5(7) . . ?
C4 N1 B1 125.1(7) . . ?
C5 N2 C8 109.2(7) . . ?
C5 N2 B1 127.8(7) . . ?
C8 N2 B1 122.9(7) . . ?

loop_
_geom_bond_atom_site_label_1
_geom_bond_atom_site_label_2
_geom_bond_distance
_geom_bond_site_symmetry_2
_geom_bond_publ_flag
C1 N1 1.342(10) . ?
C1 C2 1.393(11) . ?
C1 C10 1.508(11) . ?
C2 C3 1.390(11) . ?
C2 I1 2.082(9) . ?
C3 C4 1.432(11) . ?
C3 C11 1.471(11) . ?
C4 C9 1.392(10) . ?
C4 N1 1.410(9) . ?
C5 N2 1.321(10) . ?
C5 C6 1.388(12) . ?
C5 C12 1.501(11) . ?
C6 C7 1.379(10) . ?
C6 I2 2.080(9) . ?
C7 C8 1.414(11) . ?
C7 C13 1.498(11) . ?
C8 N2 1.388(10) . ?
C8 C9 1.413(11) . ?
C9 C14 1.491(10) . ?
C14 C19 1.380(10) . ?
C14 C15 1.394(10) . ?
C15 C16 1.406(11) . ?
C15 C22 1.493(11) . ?
C16 C17 1.358(11) . ?
C17 C18 1.388(11) . ?
C17 C21 1.520(10) . ?
C18 C19 1.415(11) . ?
C19 C20 1.514(11) . ?
B1 F1 1.376(10) . ?
B1 F2 1.391(11) . ?
B1 N1 1.529(12) . ?
B1 N2 1.573(12) . ?

loop_
_geom_torsion_atom_site_label_1
_geom_torsion_atom_site_label_2
_geom_torsion_atom_site_label_3
_geom_torsion_atom_site_label_4
_geom_torsion
_geom_torsion_site_symmetry_1
_geom_torsion_site_symmetry_2
_geom_torsion_site_symmetry_3
_geom_torsion_site_symmetry_4
_geom_torsion_publ_flag
N1 C1 C2 C3 0.1(10) . . . . ?
C10 C1 C2 C3 179.8(8) . . . . ?
N1 C1 C2 I1 179.1(5) . . . . ?
C10 C1 C2 I1 -1.3(13) . . . . ?
C1 C2 C3 C4 0.9(9) . . . . ?
I1 C2 C3 C4 -178.0(5) . . . . ?
C1 C2 C3 C11 -179.7(8) . . . . ?
I1 C2 C3 C11 1.3(13) . . . . ?
C2 C3 C4 C9 177.7(8) . . . . ?
C11 C3 C4 C9 -1.6(14) . . . . ?
C2 C3 C4 N1 -1.5(8) . . . . ?
C11 C3 C4 N1 179.1(8) . . . . ?
N2 C5 C6 C7 2.1(10) . . . . ?
C12 C5 C6 C7 178.9(8) . . . . ?
N2 C5 C6 I2 -178.9(5) . . . . ?
C12 C5 C6 I2 -2.1(13) . . . . ?
C5 C6 C7 C8 0.1(9) . . . . ?
I2 C6 C7 C8 -178.9(6) . . . . ?
C5 C6 C7 C13 177.0(8) . . . . ?
I2 C6 C7 C13 -2.0(12) . . . . ?
C6 C7 C8 N2 -2.2(9) . . . . ?
C13 C7 C8 N2 -178.8(8) . . . . ?
C6 C7 C8 C9 179.1(8) . . . . ?
C13 C7 C8 C9 2.5(15) . . . . ?
N1 C4 C9 C8 2.4(11) . . . . ?
C3 C4 C9 C8 -176.8(8) . . . . ?
N1 C4 C9 C14 -177.4(7) . . . . ?
C3 C4 C9 C14 3.4(12) . . . . ?
N2 C8 C9 C4 -2.6(11) . . . . ?
C7 C8 C9 C4 176.0(8) . . . . ?
N2 C8 C9 C14 177.2(7) . . . . ?
C7 C8 C9 C14 -4.2(13) . . . . ?
C4 C9 C14 C19 -83.9(10) . . . . ?
C8 C9 C14 C19 96.3(9) . . . . ?
C4 C9 C14 C15 91.1(9) . . . . ?
C8 C9 C14 C15 -88.7(9) . . . . ?
C19 C14 C15 C16 -2.3(12) . . . . ?
C9 C14 C15 C16 -177.2(7) . . . . ?
C19 C14 C15 C22 -178.4(8) . . . . ?
C9 C14 C15 C22 6.6(12) . . . . ?
C14 C15 C16 C17 3.2(13) . . . . ?
C22 C15 C16 C17 179.4(8) . . . . ?
C15 C16 C17 C18 -3.0(13) . . . . ?
C15 C16 C17 C21 177.2(8) . . . . ?
C16 C17 C18 C19 2.0(13) . . . . ?
C21 C17 C18 C19 -178.2(8) . . . . ?
C15 C14 C19 C18 1.3(13) . . . . ?
C9 C14 C19 C18 176.2(8) . . . . ?
C15 C14 C19 C20 178.7(8) . . . . ?
C9 C14 C19 C20 -6.4(13) . . . . ?
C17 C18 C19 C14 -1.2(13) . . . . ?
C17 C18 C19 C20 -178.5(9) . . . . ?
C2 C1 N1 C4 -1.1(9) . . . . ?
C10 C1 N1 C4 179.2(7) . . . . ?
C2 C1 N1 B1 178.9(7) . . . . ?
C10 C1 N1 B1 -0.8(12) . . . . ?
C9 C4 N1 C1 -177.7(7) . . . . ?
C3 C4 N1 C1 1.7(8) . . . . ?
C9 C4 N1 B1 2.4(11) . . . . ?
C3 C4 N1 B1 -178.3(7) . . . . ?
F1 B1 N1 C1 54.1(11) . . . . ?
F2 B1 N1 C1 -67.2(10) . . . . ?
N2 B1 N1 C1 174.2(7) . . . . ?
F1 B1 N1 C4 -126.0(8) . . . . ?
F2 B1 N1 C4 112.8(8) . . . . ?
N2 B1 N1 C4 -5.9(10) . . . . ?
C6 C5 N2 C8 -3.5(9) . . . . ?
C12 C5 N2 C8 179.4(8) . . . . ?
C6 C5 N2 B1 -179.0(7) . . . . ?
C12 C5 N2 B1 3.9(13) . . . . ?
C9 C8 N2 C5 -177.6(7) . . . . ?
C7 C8 N2 C5 3.6(9) . . . . ?
C9 C8 N2 B1 -1.8(11) . . . . ?
C7 C8 N2 B1 179.3(7) . . . . ?
F1 B1 N2 C5 -57.6(11) . . . . ?
F2 B1 N2 C5 60.9(11) . . . . ?
N1 B1 N2 C5 -179.5(7) . . . . ?
F1 B1 N2 C8 127.5(7) . . . . ?
F2 B1 N2 C8 -114.0(8) . . . . ?
N1 B1 N2 C8 5.5(10) . . . . ?
